data_4501317
loop_
_publ_author_name
'Hisaki, Ichiro'
'Kometani, Eriko'
'Shigemitsu, Hajime'
'Saeki, Akinori'
'Seki, Shu'
'Tohnai, Norimitsu'
'Miyata, Mikiji'

_publ_section_title
;
 Polymorphism of Dehydrobenzo[14]annulene Possessing Two Methyl Ester
 Groups in Noncentrosymmetric Positions
;
_journal_coden_ASTM CGDEFU
_journal_issue 12
_journal_name_full 'Crystal Growth & Design'
_journal_page_first 5488
_journal_page_last 5497
_journal_paper_doi 10.1021/cg201075z
_journal_volume 11
_journal_year 2011
_chemical_formula_moiety 'C30 H16 O4'
_chemical_formula_sum 'C30 H16 O4'
_chemical_formula_weight 440.45
_space_group_IT_number 14
_symmetry_cell_setting monoclinic
_symmetry_Int_Tables_number 14
_symmetry_space_group_name_Hall '-P 2ybc'
_symmetry_space_group_name_H-M 'P 1 21/c 1'
_atom_sites_solution_hydrogens geom
_atom_sites_solution_primary direct
_atom_sites_solution_secondary difmap
_cell_angle_alpha 90.0000
_cell_angle_beta 102.4710(9)
_cell_angle_gamma 90.0000
_cell_formula_units_Z 4
_cell_length_a 11.5094(2)
_cell_length_b 8.92224(16)
_cell_length_c 21.9131(4)
_cell_measurement_reflns_used 27890
_cell_measurement_temperature 213
_cell_measurement_theta_max 68.26
_cell_measurement_theta_min 3.94
_cell_volume 2197.15(7)
_computing_cell_refinement 'RAPID AUTO'
_computing_data_collection 'RAPID AUTO (Rigaku, ????)'
_computing_data_reduction 'RAPID AUTO'
_computing_molecular_graphics 'CrystalStructure 4.0'
_computing_publication_material 'CrystalStructure 4.0 (Rigaku, 2010)'
_computing_structure_refinement 'SHELXL97 (Sheldrick, 2008)'
_computing_structure_solution 'SIR2004 (Burla, et al., 2005)'
_diffrn_ambient_temperature 213
_diffrn_detector_area_resol_mean 10.000
_diffrn_measured_fraction_theta_full 0.987
_diffrn_measured_fraction_theta_max 0.987
_diffrn_measurement_device_type 'Rigaku R-AXIS RAPID'
_diffrn_measurement_method \w
_diffrn_radiation_type 'Cu K\a'
_diffrn_radiation_wavelength 1.54187
_diffrn_reflns_av_R_equivalents 0.1204
_diffrn_reflns_limit_h_max 13
_diffrn_reflns_limit_h_min -13
_diffrn_reflns_limit_k_max 10
_diffrn_reflns_limit_k_min -9
_diffrn_reflns_limit_l_max 26
_diffrn_reflns_limit_l_min -26
_diffrn_reflns_number 36862
_diffrn_reflns_theta_full 68.26
_diffrn_reflns_theta_max 68.25
_diffrn_standards_number 0
_exptl_absorpt_coefficient_mu 0.716
_exptl_absorpt_correction_type none
_exptl_crystal_colour colorless
_exptl_crystal_density_diffrn 1.331
_exptl_crystal_density_method 'not measured'
_exptl_crystal_description platelet
_exptl_crystal_F_000 912.00
_exptl_crystal_size_max 1.200
_exptl_crystal_size_mid 0.300
_exptl_crystal_size_min 0.100
_refine_diff_density_max 0.200
_refine_diff_density_min -0.270
_refine_ls_extinction_method none
_refine_ls_goodness_of_fit_ref 1.087
_refine_ls_hydrogen_treatment constr
_refine_ls_number_parameters 307
_refine_ls_number_reflns 3969
_refine_ls_number_restraints 0
_refine_ls_R_factor_gt 0.0521
_refine_ls_shift/su_max 0.000
_refine_ls_structure_factor_coef Fsqd
_refine_ls_weighting_details 'w = 1/[\s^2^(Fo^2^)+(0.0626P)^2^+0.3250P] where P=(Fo^2^+2Fc^2^)/3'
_refine_ls_weighting_scheme calc
_refine_ls_wR_factor_ref 0.1484
_reflns_number_gt 2870
_reflns_number_total 3969
_reflns_threshold_expression F^2^>2.0\s(F^2^)
_cod_data_source_file cg201075z_si_003.cif
_cod_data_source_block '[14]DBA_Form_I'
_cod_original_cell_volume 2197.16(7)
_cod_database_code 4501317

loop_
_symmetry_equiv_pos_site_id
_symmetry_equiv_pos_as_xyz
1 +X,+Y,+Z
2 -X,1/2+Y,1/2-Z
3 -X,-Y,-Z
4 +X,1/2-Y,1/2+Z

loop_
_atom_site_label
_atom_site_type_symbol
_atom_site_fract_x
_atom_site_fract_y
_atom_site_fract_z
_atom_site_U_iso_or_equiv
_atom_site_adp_type
_atom_site_occupancy
_atom_site_symmetry_multiplicity
_atom_site_calc_flag
_atom_site_refinement_flags
O1 O 0.46432(14) 0.01155(17) 0.21758(7) 0.0603(5) Uani 1.0 4 d .
O2 O 0.51932(14) -0.10365(17) 0.13730(7) 0.0588(5) Uani 1.0 4 d .
O3 O 0.04233(16) 1.37479(18) 0.21765(7) 0.0658(5) Uani 1.0 4 d .
O4 O -0.02627(14) 1.52298(17) 0.13506(7) 0.0565(5) Uani 1.0 4 d .
C1 C 0.13205(17) 1.0497(3) 0.09496(9) 0.0431(5) Uani 1.0 4 d .
C2 C 0.17479(19) 0.9035(3) 0.11418(9) 0.0479(6) Uani 1.0 4 d .
C3 C 0.21330(19) 0.7792(3) 0.12197(10) 0.0494(6) Uani 1.0 4 d .
C4 C 0.2612(2) 0.6380(3) 0.12353(9) 0.0506(6) Uani 1.0 4 d .
C5 C 0.30466(19) 0.5182(3) 0.11791(10) 0.0499(6) Uani 1.0 4 d .
C6 C 0.35530(18) 0.3844(3) 0.09923(10) 0.0450(5) Uani 1.0 4 d .
C7 C 0.39005(17) 0.2643(3) 0.13962(10) 0.0455(5) Uani 1.0 4 d .
C8 C 0.43620(18) 0.1359(3) 0.11873(9) 0.0436(5) Uani 1.0 4 d .
C9 C 0.44862(19) 0.1270(3) 0.05726(10) 0.0517(6) Uani 1.0 4 d .
C10 C 0.41549(19) 0.2455(3) 0.01661(10) 0.0524(6) Uani 1.0 4 d .
C11 C 0.36823(17) 0.3762(3) 0.03652(10) 0.0456(5) Uani 1.0 4 d .
C12 C 0.33239(18) 0.4970(3) -0.00644(10) 0.0480(6) Uani 1.0 4 d .
C13 C 0.30384(18) 0.5951(3) -0.04423(10) 0.0464(5) Uani 1.0 4 d .
C14 C 0.28024(17) 0.6920(3) -0.09780(9) 0.0412(5) Uani 1.0 4 d .
C15 C 0.30946(18) 0.6356(3) -0.15214(10) 0.0500(6) Uani 1.0 4 d .
C16 C 0.29117(19) 0.7165(3) -0.20660(10) 0.0533(6) Uani 1.0 4 d .
C17 C 0.24260(19) 0.8584(3) -0.20849(10) 0.0524(6) Uani 1.0 4 d .
C18 C 0.21228(18) 0.9176(3) -0.15587(9) 0.0483(6) Uani 1.0 4 d .
C19 C 0.23172(17) 0.8375(3) -0.09943(9) 0.0420(5) Uani 1.0 4 d .
C20 C 0.19940(17) 0.9119(3) -0.04747(9) 0.0435(5) Uani 1.0 4 d .
C21 C 0.16732(17) 0.9925(3) -0.01047(10) 0.0457(5) Uani 1.0 4 d .
C22 C 0.12745(17) 1.0922(3) 0.03208(9) 0.0438(5) Uani 1.0 4 d .
C23 C 0.08416(19) 1.2347(3) 0.01286(10) 0.0504(6) Uani 1.0 4 d .
C24 C 0.04855(19) 1.3318(3) 0.05397(10) 0.0498(6) Uani 1.0 4 d .
C25 C 0.05580(17) 1.2916(3) 0.11596(9) 0.0431(5) Uani 1.0 4 d .
C26 C 0.09699(17) 1.1504(3) 0.13611(9) 0.0442(5) Uani 1.0 4 d .
C27 C 0.47363(19) 0.0114(3) 0.16397(10) 0.0474(6) Uani 1.0 4 d .
C28 C 0.5637(3) -0.2275(3) 0.17788(13) 0.0794(9) Uani 1.0 4 d .
C29 C 0.02411(19) 1.3979(3) 0.16232(10) 0.0468(5) Uani 1.0 4 d .
C30 C -0.0593(3) 1.6345(3) 0.17629(12) 0.0673(7) Uani 1.0 4 d .
H7 H 0.3821 0.2706 0.1813 0.0546 Uiso 1.0 4 calc R
H9 H 0.4799 0.0395 0.0431 0.0620 Uiso 1.0 4 calc R
H10 H 0.4249 0.2380 -0.0248 0.0628 Uiso 1.0 4 calc R
H15 H 0.3427 0.5392 -0.1513 0.0601 Uiso 1.0 4 calc R
H16 H 0.3116 0.6757 -0.2424 0.0640 Uiso 1.0 4 calc R
H17 H 0.2302 0.9146 -0.2456 0.0628 Uiso 1.0 4 calc R
H18 H 0.1779 1.0135 -0.1579 0.0580 Uiso 1.0 4 calc R
H23 H 0.0793 1.2646 -0.0287 0.0605 Uiso 1.0 4 calc R
H24 H 0.0189 1.4268 0.0399 0.0597 Uiso 1.0 4 calc R
H26 H 0.1013 1.1222 0.1779 0.0530 Uiso 1.0 4 calc R
H28A H 0.5946 -0.3041 0.1543 0.0953 Uiso 1.0 4 calc R
H28B H 0.4997 -0.2690 0.1950 0.0953 Uiso 1.0 4 calc R
H28C H 0.6269 -0.1926 0.2117 0.0953 Uiso 1.0 4 calc R
H30A H -0.0948 1.7201 0.1519 0.0807 Uiso 1.0 4 calc R
H30B H 0.0110 1.6665 0.2064 0.0807 Uiso 1.0 4 calc R
H30C H -0.1163 1.5916 0.1981 0.0807 Uiso 1.0 4 calc R

loop_
_atom_site_aniso_label
_atom_site_aniso_U_11
_atom_site_aniso_U_22
_atom_site_aniso_U_33
_atom_site_aniso_U_12
_atom_site_aniso_U_13
_atom_site_aniso_U_23
O1 0.0837(12) 0.0528(11) 0.0486(9) 0.0042(9) 0.0238(8) 0.0056(8)
O2 0.0795(11) 0.0468(10) 0.0523(9) 0.0149(8) 0.0195(8) 0.0067(7)
O3 0.1000(13) 0.0547(11) 0.0462(10) 0.0039(9) 0.0237(9) -0.0021(8)
O4 0.0673(10) 0.0485(10) 0.0565(10) 0.0121(8) 0.0193(8) -0.0043(8)
C1 0.0420(11) 0.0429(13) 0.0452(12) -0.0016(9) 0.0115(9) -0.0029(10)
C2 0.0533(13) 0.0483(14) 0.0442(12) 0.0015(11) 0.0147(10) -0.0045(10)
C3 0.0582(14) 0.0487(14) 0.0427(12) 0.0050(11) 0.0143(10) -0.0017(10)
C4 0.0617(14) 0.0490(14) 0.0427(12) 0.0034(11) 0.0147(10) 0.0005(10)
C5 0.0550(13) 0.0492(14) 0.0456(12) 0.0022(11) 0.0113(10) 0.0028(10)
C6 0.0450(12) 0.0451(13) 0.0460(12) -0.0002(10) 0.0120(9) -0.0000(10)
C7 0.0502(12) 0.0453(13) 0.0426(12) 0.0012(10) 0.0136(10) 0.0012(10)
C8 0.0475(12) 0.0423(13) 0.0428(12) 0.0003(9) 0.0136(9) 0.0019(9)
C9 0.0575(13) 0.0522(14) 0.0485(13) 0.0076(11) 0.0185(11) -0.0004(11)
C10 0.0586(14) 0.0592(16) 0.0433(12) 0.0071(11) 0.0196(10) 0.0057(11)
C11 0.0441(12) 0.0478(14) 0.0457(12) 0.0007(10) 0.0114(9) 0.0042(10)
C12 0.0488(12) 0.0506(14) 0.0464(12) 0.0021(10) 0.0139(10) 0.0055(11)
C13 0.0470(12) 0.0495(14) 0.0441(12) 0.0008(10) 0.0131(10) 0.0006(10)
C14 0.0403(11) 0.0440(13) 0.0407(11) 0.0006(9) 0.0116(9) 0.0016(9)
C15 0.0521(13) 0.0514(14) 0.0493(13) 0.0065(11) 0.0167(10) -0.0040(11)
C16 0.0588(14) 0.0649(16) 0.0402(12) 0.0057(12) 0.0195(10) -0.0028(11)
C17 0.0563(13) 0.0638(16) 0.0387(12) 0.0060(12) 0.0141(10) 0.0074(11)
C18 0.0516(13) 0.0477(14) 0.0477(13) 0.0057(10) 0.0152(10) 0.0059(10)
C19 0.0404(11) 0.0483(13) 0.0393(11) -0.0011(9) 0.0131(9) -0.0007(9)
C20 0.0440(11) 0.0479(13) 0.0400(11) 0.0001(10) 0.0119(9) -0.0004(10)
C21 0.0452(12) 0.0492(14) 0.0443(12) -0.0028(10) 0.0132(10) -0.0026(10)
C22 0.0446(12) 0.0468(13) 0.0421(12) -0.0042(10) 0.0142(9) -0.0063(10)
C23 0.0600(14) 0.0514(14) 0.0428(12) 0.0018(11) 0.0173(10) 0.0002(10)
C24 0.0586(13) 0.0470(14) 0.0459(12) 0.0049(11) 0.0162(10) 0.0029(10)
C25 0.0444(11) 0.0411(12) 0.0455(12) -0.0013(9) 0.0135(9) -0.0037(10)
C26 0.0508(12) 0.0428(13) 0.0412(12) -0.0027(10) 0.0151(9) -0.0020(9)
C27 0.0531(13) 0.0442(13) 0.0469(13) -0.0006(10) 0.0153(10) 0.0014(10)
C28 0.118(3) 0.0546(17) 0.0680(18) 0.0280(16) 0.0249(16) 0.0173(14)
C29 0.0517(12) 0.0428(13) 0.0479(13) -0.0029(10) 0.0155(10) -0.0021(10)
C30 0.0826(18) 0.0566(17) 0.0685(17) 0.0120(14) 0.0292(14) -0.0130(13)

loop_
_atom_type_symbol
_atom_type_description
_atom_type_scat_dispersion_real
_atom_type_scat_dispersion_imag
_atom_type_scat_source
C C 0.0181 0.0091
;
International Tables for Crystallography
(1992, Vol. C, Tables 4.2.6.8 and 6.1.1.4)
;
H H 0.0000 0.0000
;
International Tables for Crystallography
(1992, Vol. C, Table 6.1.1.4)
;
O O 0.0492 0.0322
;
International Tables for Crystallography
(1992, Vol. C, Tables 4.2.6.8 and 6.1.1.4)
;

loop_
_geom_angle_atom_site_label_1
_geom_angle_atom_site_label_2
_geom_angle_atom_site_label_3
_geom_angle
_geom_angle_publ_flag
C27 O2 C28 115.94(19) yes
C29 O4 C30 116.18(18) yes
C2 C1 C22 118.01(19) yes
C2 C1 C26 121.92(19) yes
C22 C1 C26 120.07(19) yes
C1 C2 C3 170.8(3) yes
C2 C3 C4 172.6(3) yes
C3 C4 C5 172.3(3) yes
C4 C5 C6 169.1(3) yes
C5 C6 C7 122.7(2) yes
C5 C6 C11 117.21(19) yes
C7 C6 C11 120.1(2) yes
C6 C7 C8 120.4(2) yes
C7 C8 C9 119.8(2) yes
C7 C8 C27 118.32(19) yes
C9 C8 C27 121.9(2) yes
C8 C9 C10 120.7(3) yes
C9 C10 C11 120.6(3) yes
C6 C11 C10 118.5(2) yes
C6 C11 C12 121.5(2) yes
C10 C11 C12 120.0(2) yes
C11 C12 C13 177.4(3) yes
C12 C13 C14 167.9(3) yes
C13 C14 C15 116.2(2) yes
C13 C14 C19 125.4(2) yes
C15 C14 C19 118.44(19) yes
C14 C15 C16 122.1(3) yes
C15 C16 C17 119.6(3) yes
C16 C17 C18 120.0(2) yes
C17 C18 C19 121.4(2) yes
C14 C19 C18 118.5(2) yes
C14 C19 C20 125.06(19) yes
C18 C19 C20 116.41(19) yes
C19 C20 C21 169.6(3) yes
C20 C21 C22 178.1(3) yes
C1 C22 C21 121.05(19) yes
C1 C22 C23 118.2(2) yes
C21 C22 C23 120.79(19) yes
C22 C23 C24 120.9(2) yes
C23 C24 C25 121.0(2) yes
C24 C25 C26 119.4(2) yes
C24 C25 C29 122.00(19) yes
C26 C25 C29 118.61(18) yes
C1 C26 C25 120.51(19) yes
O1 C27 O2 123.5(2) yes
O1 C27 C8 125.1(2) yes
O2 C27 C8 111.38(19) yes
O3 C29 O4 123.9(2) yes
O3 C29 C25 124.2(2) yes
O4 C29 C25 111.87(18) yes
C6 C7 H7 119.805 no
C8 C7 H7 119.810 no
C8 C9 H9 119.647 no
C10 C9 H9 119.666 no
C9 C10 H10 119.689 no
C11 C10 H10 119.689 no
C14 C15 H15 118.954 no
C16 C15 H15 118.962 no
C15 C16 H16 120.206 no
C17 C16 H16 120.204 no
C16 C17 H17 120.009 no
C18 C17 H17 120.017 no
C17 C18 H18 119.315 no
C19 C18 H18 119.316 no
C22 C23 H23 119.555 no
C24 C23 H23 119.549 no
C23 C24 H24 119.518 no
C25 C24 H24 119.512 no
C1 C26 H26 119.744 no
C25 C26 H26 119.745 no
O2 C28 H28A 109.464 no
O2 C28 H28B 109.471 no
O2 C28 H28C 109.469 no
H28A C28 H28B 109.472 no
H28A C28 H28C 109.478 no
H28B C28 H28C 109.472 no
O4 C30 H30A 109.469 no
O4 C30 H30B 109.476 no
O4 C30 H30C 109.466 no
H30A C30 H30B 109.473 no
H30A C30 H30C 109.469 no
H30B C30 H30C 109.474 no

loop_
_geom_bond_atom_site_label_1
_geom_bond_atom_site_label_2
_geom_bond_distance
_geom_bond_publ_flag
O1 C27 1.202(3) yes
O2 C27 1.343(3) yes
O2 C28 1.441(3) yes
O3 C29 1.203(3) yes
O4 C29 1.337(3) yes
O4 C30 1.449(4) yes
C1 C2 1.425(3) yes
C1 C22 1.419(3) yes
C1 C26 1.393(3) yes
C2 C3 1.194(4) yes
C3 C4 1.372(4) yes
C4 C5 1.197(4) yes
C5 C6 1.427(4) yes
C6 C7 1.393(3) yes
C6 C11 1.416(4) yes
C7 C8 1.382(3) yes
C8 C9 1.387(3) yes
C8 C27 1.489(3) yes
C9 C10 1.382(3) yes
C10 C11 1.396(4) yes
C11 C12 1.432(3) yes
C12 C13 1.201(3) yes
C13 C14 1.436(3) yes
C14 C15 1.399(4) yes
C14 C19 1.411(3) yes
C15 C16 1.372(4) yes
C16 C17 1.381(4) yes
C17 C18 1.380(4) yes
C18 C19 1.404(3) yes
C19 C20 1.434(3) yes
C20 C21 1.200(3) yes
C21 C22 1.434(3) yes
C22 C23 1.397(3) yes
C23 C24 1.375(4) yes
C24 C25 1.390(3) yes
C25 C26 1.385(3) yes
C25 C29 1.492(4) yes
C7 H7 0.940 no
C9 H9 0.940 no
C10 H10 0.940 no
C15 H15 0.940 no
C16 H16 0.940 no
C17 H17 0.940 no
C18 H18 0.940 no
C23 H23 0.940 no
C24 H24 0.940 no
C26 H26 0.940 no
C28 H28A 0.970 no
C28 H28B 0.970 no
C28 H28C 0.970 no
C30 H30A 0.970 no
C30 H30B 0.970 no
C30 H30C 0.970 no

loop_
_geom_contact_atom_site_label_1
_geom_contact_atom_site_label_2
_geom_contact_distance
_geom_contact_publ_flag
_geom_contact_site_symmetry_2
O1 C7 2.847(3) no .
O1 C28 2.654(4) no .
O2 C9 2.713(3) no .
O3 C26 2.843(3) no .
O3 C30 2.665(3) no .
O4 C24 2.733(3) no .
C1 C20 3.592(3) no .
C1 C24 2.774(3) no .
C2 C21 2.828(3) no .
C3 C21 3.415(3) no .
C3 C22 3.437(3) no .
C4 C11 3.410(4) no .
C4 C12 3.373(4) no .
C5 C12 2.818(4) no .
C6 C9 2.775(4) no .
C7 C10 2.779(4) no .
C8 C11 2.801(3) no .
C10 C13 3.524(3) no .
C12 C15 3.381(4) no .
C13 C20 3.066(3) no .
C14 C17 2.797(3) no .
C15 C18 2.747(4) no .
C16 C19 2.801(4) no .
C18 C21 3.403(3) no .
C20 C23 3.544(4) no .
C22 C25 2.807(3) no .
C23 C26 2.777(3) no .
O1 C16 3.508(3) no 4_555
O1 C28 3.331(4) no 2_655
O2 C17 3.589(3) no 3_665
O2 C18 3.453(3) no 3_665
O3 C17 3.462(3) no 4_575
O3 C18 3.549(3) no 4_575
O3 C30 3.137(3) no 2_545
O4 C4 3.524(3) no 1_565
O4 C13 3.540(3) no 3_575
O4 C14 3.444(3) no 3_575
C1 C7 3.491(3) no 1_565
C1 C8 3.511(3) no 1_565
C1 C21 3.562(3) no 3_575
C2 C27 3.511(3) no 1_565
C3 C27 3.596(3) no 1_565
C4 O4 3.524(3) no 1_545
C5 C24 3.411(3) no 1_545
C5 C25 3.499(3) no 1_545
C6 C23 3.543(3) no 1_545
C6 C24 3.487(3) no 1_545
C7 C1 3.491(3) no 1_545
C7 C15 3.525(3) no 3_665
C7 C26 3.508(3) no 1_545
C8 C1 3.511(3) no 1_545
C8 C15 3.512(3) no 3_665
C8 C16 3.561(3) no 3_665
C9 C14 3.455(3) no 3_665
C9 C21 3.471(3) no 1_545
C10 C13 3.461(3) no 3_665
C10 C21 3.588(3) no 1_545
C11 C23 3.438(3) no 1_545
C13 O4 3.540(3) no 3_575
C13 C10 3.461(3) no 3_665
C14 O4 3.444(3) no 3_575
C14 C9 3.455(3) no 3_665
C14 C29 3.574(3) no 3_575
C15 C7 3.525(3) no 3_665
C15 C8 3.512(3) no 3_665
C16 O1 3.508(3) no 4_554
C16 C8 3.561(3) no 3_665
C17 O2 3.589(3) no 3_665
C17 O3 3.462(3) no 4_574
C17 C27 3.405(3) no 3_665
C18 O2 3.453(3) no 3_665
C18 O3 3.549(3) no 4_574
C19 C25 3.449(3) no 3_575
C20 C24 3.566(3) no 3_575
C20 C25 3.503(3) no 3_575
C20 C26 3.586(3) no 3_575
C21 C1 3.562(3) no 3_575
C21 C9 3.471(3) no 1_565
C21 C10 3.588(3) no 1_565
C21 C22 3.407(3) no 3_575
C21 C23 3.525(3) no 3_575
C22 C21 3.407(3) no 3_575
C22 C22 3.392(3) no 3_575
C23 C6 3.543(3) no 1_565
C23 C11 3.438(3) no 1_565
C23 C21 3.525(3) no 3_575
C24 C5 3.411(3) no 1_565
C24 C6 3.487(3) no 1_565
C24 C20 3.566(3) no 3_575
C25 C5 3.499(3) no 1_565
C25 C19 3.449(3) no 3_575
C25 C20 3.503(3) no 3_575
C26 C7 3.508(3) no 1_565
C26 C20 3.586(3) no 3_575
C27 C2 3.511(3) no 1_545
C27 C3 3.596(3) no 1_545
C27 C17 3.405(3) no 3_665
C28 O1 3.331(4) no 2_645
C29 C14 3.574(3) no 3_575
C30 O3 3.137(3) no 2_555
O1 H7 2.5581 no .
O1 H28B 2.6006 no .
O1 H28C 2.6342 no .
O2 H9 2.3858 no .
O3 H26 2.5600 no .
O3 H30B 2.6315 no .
O3 H30C 2.6302 no .
O4 H24 2.4121 no .
C1 H23 3.2683 no .
C2 H26 2.6420 no .
C5 H7 2.6595 no .
C6 H10 3.2680 no .
C7 H9 3.2416 no .
C8 H10 3.2507 no .
C9 H7 3.2433 no .
C11 H7 3.2809 no .
C11 H9 3.2581 no .
C12 H10 2.6115 no .
C12 H15 3.2240 no .
C13 H10 3.4668 no .
C13 H15 2.5312 no .
C14 H16 3.2691 no .
C14 H18 3.2678 no .
C15 H17 3.2278 no .
C16 H18 3.2347 no .
C17 H15 3.2228 no .
C18 H16 3.2400 no .
C19 H15 3.2613 no .
C19 H17 3.2726 no .
C20 H18 2.5450 no .
C20 H23 3.4968 no .
C21 H18 3.2636 no .
C21 H23 2.6275 no .
C22 H24 3.2552 no .
C22 H26 3.2840 no .
C24 H26 3.2443 no .
C25 H23 3.2491 no .
C26 H24 3.2420 no .
C27 H7 2.6030 no .
C27 H9 2.6765 no .
C27 H28A 3.1681 no .
C27 H28B 2.5929 no .
C27 H28C 2.5926 no .
C29 H24 2.6815 no .
C29 H26 2.6127 no .
C29 H30A 3.1703 no .
C29 H30B 2.5998 no .
C29 H30C 2.5997 no .
H9 H10 2.3126 no .
H15 H16 2.2997 no .
H16 H17 2.3237 no .
H17 H18 2.3104 no .
H23 H24 2.3013 no .
O1 H7 3.3113 no 2_645
O1 H15 3.4868 no 4_555
O1 H16 2.7046 no 4_555
O1 H17 3.4987 no 3_665
O1 H28A 3.4460 no 2_655
O1 H28B 2.7080 no 2_655
O1 H28C 3.3424 no 2_655
O2 H10 2.9336 no 3_655
O2 H18 3.5094 no 3_665
O3 H17 2.8463 no 4_575
O3 H18 3.0052 no 4_575
O3 H30A 3.1136 no 2_545
O3 H30B 2.6538 no 2_545
O3 H30C 3.1362 no 2_545
O4 H17 3.5393 no 4_575
O4 H23 2.9630 no 3_585
C2 H16 3.2737 no 4_565
C2 H23 3.4560 no 3_575
C3 H16 2.9702 no 4_565
C3 H17 3.3471 no 4_565
C3 H23 3.5633 no 3_575
C3 H28B 3.3663 no 1_565
C3 H30B 3.4230 no 1_545
C4 H16 3.3159 no 4_565
C4 H17 3.0019 no 4_565
C4 H24 3.5323 no 1_545
C4 H28B 2.9701 no 1_565
C5 H17 3.3384 no 4_565
C5 H24 3.4609 no 1_545
C5 H28B 3.1398 no 1_565
C6 H15 3.4839 no 3_665
C7 H15 3.5020 no 3_665
C7 H28B 3.5843 no 2_655
C7 H28C 3.3278 no 2_655
C9 H9 2.9161 no 3_655
C10 H9 3.2106 no 3_655
C11 H23 3.4698 no 1_545
C12 H23 3.5224 no 1_545
C13 H10 3.4951 no 3_665
C15 H28A 3.1608 no 3_655
C15 H30C 3.0168 no 3_575
C16 H28B 3.5867 no 4_554
C16 H30B 3.5311 no 4_574
C16 H30C 3.4358 no 3_575
C17 H28C 3.3468 no 3_665
C17 H30B 2.9132 no 4_574
C18 H26 3.5545 no 3_575
C18 H28C 3.4533 no 3_665
C18 H30A 3.5126 no 3_585
C18 H30B 3.4668 no 4_574
C19 H9 3.4602 no 3_665
C20 H9 3.5907 no 1_565
C21 H9 3.5600 no 1_565
C23 H24 3.3582 no 3_585
C24 H24 2.9647 no 3_585
C26 H7 3.3900 no 1_565
C27 H16 3.4822 no 4_555
C27 H17 3.5528 no 3_665
C28 H7 3.0127 no 2_645
C28 H10 3.3856 no 3_655
C28 H15 3.0829 no 3_655
C29 H17 3.2290 no 4_575
C30 H15 3.5446 no 3_575
C30 H17 3.4294 no 4_575
C30 H18 3.4135 no 3_585
C30 H23 3.3162 no 3_585
C30 H26 3.3354 no 2_555
H7 O1 3.3113 no 2_655
H7 C26 3.3900 no 1_545
H7 C28 3.0127 no 2_655
H7 H16 3.5238 no 3_665
H7 H26 3.4773 no 1_545
H7 H28B 2.7802 no 2_655
H7 H28C 2.3910 no 2_655
H9 C9 2.9161 no 3_655
H9 C10 3.2106 no 3_655
H9 C19 3.4602 no 3_665
H9 C20 3.5907 no 1_545
H9 C21 3.5600 no 1_545
H9 H9 2.1586 no 3_655
H9 H10 2.7714 no 3_655
H10 O2 2.9336 no 3_655
H10 C13 3.4951 no 3_665
H10 C28 3.3856 no 3_655
H10 H9 2.7714 no 3_655
H10 H28A 2.8577 no 3_655
H15 O1 3.4868 no 4_554
H15 C6 3.4839 no 3_665
H15 C7 3.5020 no 3_665
H15 C28 3.0829 no 3_655
H15 C30 3.5446 no 3_575
H15 H28A 2.2234 no 3_655
H15 H28B 3.2817 no 3_655
H15 H28C 3.4110 no 3_655
H15 H30C 2.8373 no 3_575
H16 O1 2.7046 no 4_554
H16 C2 3.2737 no 4_564
H16 C3 2.9702 no 4_564
H16 C4 3.3159 no 4_564
H16 C27 3.4822 no 4_554
H16 H7 3.5238 no 3_665
H16 H28B 2.9232 no 4_554
H16 H30C 3.5526 no 3_575
H17 O1 3.4987 no 3_665
H17 O3 2.8463 no 4_574
H17 O4 3.5393 no 4_574
H17 C3 3.3471 no 4_564
H17 C4 3.0019 no 4_564
H17 C5 3.3384 no 4_564
H17 C27 3.5528 no 3_665
H17 C29 3.2290 no 4_574
H17 C30 3.4294 no 4_574
H17 H28C 2.9806 no 3_665
H17 H30B 2.6170 no 4_574
H18 O2 3.5094 no 3_665
H18 O3 3.0052 no 4_574
H18 C30 3.4135 no 3_585
H18 H26 3.3731 no 3_575
H18 H28C 3.1844 no 3_665
H18 H30A 2.5761 no 3_585
H18 H30B 3.5565 no 4_574
H23 O4 2.9630 no 3_585
H23 C2 3.4560 no 3_575
H23 C3 3.5633 no 3_575
H23 C11 3.4698 no 1_565
H23 C12 3.5224 no 1_565
H23 C30 3.3162 no 3_585
H23 H24 2.9669 no 3_585
H23 H30A 2.7468 no 3_585
H24 C4 3.5323 no 1_565
H24 C5 3.4609 no 1_565
H24 C23 3.3582 no 3_585
H24 C24 2.9647 no 3_585
H24 H23 2.9669 no 3_585
H24 H24 2.1527 no 3_585
H26 C18 3.5545 no 3_575
H26 C30 3.3354 no 2_545
H26 H7 3.4773 no 1_565
H26 H18 3.3731 no 3_575
H26 H30B 3.1100 no 2_545
H26 H30C 2.6986 no 2_545
H28A O1 3.4460 no 2_645
H28A C15 3.1608 no 3_655
H28A H10 2.8577 no 3_655
H28A H15 2.2234 no 3_655
H28A H30A 3.5923 no 1_635
H28A H30C 3.3887 no 1_635
H28B O1 2.7080 no 2_645
H28B C3 3.3663 no 1_545
H28B C4 2.9701 no 1_545
H28B C5 3.1398 no 1_545
H28B C7 3.5843 no 2_645
H28B C16 3.5867 no 4_555
H28B H7 2.7802 no 2_645
H28B H15 3.2817 no 3_655
H28B H16 2.9232 no 4_555
H28C O1 3.3424 no 2_645
H28C C7 3.3278 no 2_645
H28C C17 3.3468 no 3_665
H28C C18 3.4533 no 3_665
H28C H7 2.3910 no 2_645
H28C H15 3.4110 no 3_655
H28C H17 2.9806 no 3_665
H28C H18 3.1844 no 3_665
H28C H30C 3.5939 no 1_635
H30A O3 3.1136 no 2_555
H30A C18 3.5126 no 3_585
H30A H18 2.5761 no 3_585
H30A H23 2.7468 no 3_585
H30A H28A 3.5923 no 1_475
H30B O3 2.6538 no 2_555
H30B C3 3.4230 no 1_565
H30B C16 3.5311 no 4_575
H30B C17 2.9132 no 4_575
H30B C18 3.4668 no 4_575
H30B H17 2.6170 no 4_575
H30B H18 3.5565 no 4_575
H30B H26 3.1100 no 2_555
H30C O3 3.1362 no 2_555
H30C C15 3.0168 no 3_575
H30C C16 3.4358 no 3_575
H30C H15 2.8373 no 3_575
H30C H16 3.5526 no 3_575
H30C H26 2.6986 no 2_555
H30C H28A 3.3887 no 1_475
H30C H28C 3.5939 no 1_475

loop_
_geom_torsion_atom_site_label_1
_geom_torsion_atom_site_label_2
_geom_torsion_atom_site_label_3
_geom_torsion_atom_site_label_4
_geom_torsion
_geom_torsion_publ_flag
C28 O2 C27 O1 -3.2(3) no
C28 O2 C27 C8 177.11(18) no
C30 O4 C29 O3 0.1(3) no
C30 O4 C29 C25 -179.37(17) no
C2 C1 C22 C21 -1.5(3) no
C2 C1 C22 C23 179.20(16) no
C2 C1 C26 C25 -179.98(17) no
C22 C1 C26 C25 0.9(3) no
C26 C1 C22 C21 177.61(16) no
C26 C1 C22 C23 -1.7(3) no
C5 C6 C7 C8 178.55(17) no
C5 C6 C11 C10 -178.84(16) no
C5 C6 C11 C12 0.2(3) no
C7 C6 C11 C10 0.4(3) no
C7 C6 C11 C12 179.39(16) no
C11 C6 C7 C8 -0.6(3) no
C6 C7 C8 C9 0.4(3) no
C6 C7 C8 C27 179.15(16) no
C7 C8 C9 C10 0.1(3) no
C7 C8 C27 O1 1.9(3) no
C7 C8 C27 O2 -178.39(17) no
C9 C8 C27 O1 -179.31(19) no
C9 C8 C27 O2 0.4(3) no
C27 C8 C9 C10 -178.61(17) no
C8 C9 C10 C11 -0.4(3) no
C9 C10 C11 C6 0.1(3) no
C9 C10 C11 C12 -178.92(17) no
C13 C14 C15 C16 179.83(17) no
C13 C14 C19 C18 -179.08(17) no
C13 C14 C19 C20 0.6(3) no
C15 C14 C19 C18 1.5(3) no
C15 C14 C19 C20 -178.78(17) no
C19 C14 C15 C16 -0.7(3) no
C14 C15 C16 C17 0.1(3) no
C15 C16 C17 C18 -0.3(3) no
C16 C17 C18 C19 1.2(3) no
C17 C18 C19 C14 -1.8(3) no
C17 C18 C19 C20 178.49(17) no
C1 C22 C23 C24 0.9(3) no
C21 C22 C23 C24 -178.43(17) no
C22 C23 C24 C25 0.7(3) no
C23 C24 C25 C26 -1.5(3) no
C23 C24 C25 C29 176.54(17) no
C24 C25 C26 C1 0.6(3) no
C24 C25 C29 O3 -170.71(19) no
C24 C25 C29 O4 8.8(3) no
C26 C25 C29 O3 7.3(3) no
C26 C25 C29 O4 -173.16(17) no
C29 C25 C26 C1 -177.45(16) no

loop_
_cod_related_entry_id
_cod_related_entry_database
_cod_related_entry_code
1 ChemSpider 30661338
